data_4308640
loop_
_publ_author_name
'Eduardo J. Fern\'andez'
'Antonio Laguna'
'Jos\'e M. L\'opez-de-Luzuriaga'
'Miguel Monge'
'Manuel Montiel'
'M. Elena Olmos'

_publ_section_title
;
Unsupported Gold(I)-Copper(I) Interactions through
\h1Au-[Au(C6F5)2]- Coordination to Cu+ Lewis Acid Sites
;
_journal_name_full 'Inorganic Chemistry'
_journal_page_first 1163
_journal_page_last 1165
_journal_paper_doi 10.1021/ic048346o
_journal_volume 44
_journal_year 2005
_chemical_formula_sum 'C18 H7 Au Cu F10 N3'
_chemical_formula_weight 715.77
_chemical_name_systematic
; 
 ? 
;
_space_group_IT_number 14
_symmetry_cell_setting monoclinic
_symmetry_space_group_name_Hall '-P 2ybc'
_symmetry_space_group_name_H-M 'P 1 21/c 1'
_atom_sites_solution_hydrogens geom
_atom_sites_solution_primary direct
_atom_sites_solution_secondary difmap
_audit_creation_method SHELXL-97
_cell_angle_alpha 90.00
_cell_angle_beta 101.5552(7)
_cell_angle_gamma 90.00
_cell_formula_units_Z 4
_cell_length_a 8.9212(2)
_cell_length_b 19.5995(4)
_cell_length_c 11.4980(2)
_cell_measurement_reflns_used 4025
_cell_measurement_temperature 173(2)
_cell_measurement_theta_max 28
_cell_measurement_theta_min 2.08
_cell_volume 1969.69(7)
_computing_cell_refinement 'HKL and Scalepack (Otwinowski & Minor, 1997)'
_computing_data_collection 'Nonius KappaCCD'
_computing_data_reduction 'Denzo and Scalepack (Otwinowski & Minor, 1997)'
_computing_molecular_graphics 'ORTEP-III for Windows'
_computing_publication_material SHELXL-97
_computing_structure_refinement 'SHELXL-97 (Sheldrick, 1997)'
_computing_structure_solution 'SHELXS-97 (Sheldrick, 1990)'
_diffrn_ambient_temperature 173(2)
_diffrn_detector_area_resol_mean 9
_diffrn_measured_fraction_theta_full 0.997
_diffrn_measured_fraction_theta_max 0.997
_diffrn_measurement_device_type 'Nonius KappaCCD'
_diffrn_measurement_method '\f & \w-scan'
_diffrn_radiation_monochromator graphite
_diffrn_radiation_source 'fine-focus sealed tube'
_diffrn_radiation_type MoK\a
_diffrn_radiation_wavelength 0.71073
_diffrn_reflns_av_R_equivalents 0.0580
_diffrn_reflns_av_sigmaI/netI 0.0396
_diffrn_reflns_limit_h_max 12
_diffrn_reflns_limit_h_min -12
_diffrn_reflns_limit_k_max 26
_diffrn_reflns_limit_k_min -26
_diffrn_reflns_limit_l_max 15
_diffrn_reflns_limit_l_min -15
_diffrn_reflns_number 32535
_diffrn_reflns_theta_full 28.72
_diffrn_reflns_theta_max 28.72
_diffrn_reflns_theta_min 0.21
_exptl_absorpt_coefficient_mu 8.624
_exptl_absorpt_correction_T_max 0.486
_exptl_absorpt_correction_T_min 0.134
_exptl_absorpt_correction_type multi-scan
_exptl_absorpt_process_details Scalepack
_exptl_crystal_colour colorless
_exptl_crystal_density_diffrn 2.414
_exptl_crystal_density_method 'not measured'
_exptl_crystal_description plate
_exptl_crystal_F_000 1336
_exptl_crystal_size_max 0.27
_exptl_crystal_size_mid 0.1
_exptl_crystal_size_min 0.03
_refine_diff_density_max 1.981
_refine_diff_density_min -1.306
_refine_diff_density_rms 0.167
_refine_ls_extinction_method none
_refine_ls_goodness_of_fit_ref 1.030
_refine_ls_hydrogen_treatment mixed
_refine_ls_matrix_type full
_refine_ls_number_parameters 299
_refine_ls_number_reflns 5078
_refine_ls_number_restraints 115
_refine_ls_restrained_S_all 1.020
_refine_ls_R_factor_all 0.0510
_refine_ls_R_factor_gt 0.0316
_refine_ls_shift/su_max 0.001
_refine_ls_shift/su_mean 0.000
_refine_ls_structure_factor_coef Fsqd
_refine_ls_weighting_details 'calc w=1/[\s^2^(Fo^2^)+(0.0321P)^2^+4.2236P] where P=(Fo^2^+2Fc^2^)/3'
_refine_ls_weighting_scheme calc
_refine_ls_wR_factor_gt 0.0637
_refine_ls_wR_factor_ref 0.0696
_reflns_number_gt 4013
_reflns_number_total 5078
_reflns_threshold_expression >2sigma(I)
_cod_data_source_file ic048346osi20050119_041904.cif
_cod_data_source_block ele67
_cod_depositor_comments
;
The following automatic conversions were performed:
'_exptl_absorpt_correction_type' value 'multiscan' changed to 'multi-scan'
according to '/home/saulius/struct/CIF-dictionaries/cif_core.dic'
dictionary named 'cif_core.dic' version 2.4.1 from 2010-06-29.

Automatic conversion script
Id: cif_fix_enum 1527 2010-12-29 10:47:43Z saulius 

The following automatic conversions were performed:

'_symmetry_cell_setting' tag value 'Monoclicnic' was replaced with
'monoclinic' value as specified in the replacement file
'/home/robertas/cod-tools/perl-scripts/inputs/replacement_values.lst'.

Automatic conversion script
Id: cif_fix_values 3143 2015-03-26 13:38:13Z robertas 
;
_cod_database_code 4308640

loop_
_symmetry_equiv_pos_as_xyz
'x, y, z'
'-x, y+1/2, -z+1/2'
'-x, -y, -z'
'x, -y-1/2, z-1/2'

loop_
_atom_site_label
_atom_site_type_symbol
_atom_site_fract_x
_atom_site_fract_y
_atom_site_fract_z
_atom_site_U_iso_or_equiv
_atom_site_adp_type
_atom_site_occupancy
_atom_site_symmetry_multiplicity
_atom_site_calc_flag
_atom_site_refinement_flags
_atom_site_disorder_assembly
_atom_site_disorder_group
Au Au 0.213700(19) 0.111055(8) 0.173221(15) 0.01957(6) Uani 1 1 d . . .
Cu Cu 0.21668(7) 0.24267(3) 0.27310(5) 0.02591(14) Uani 1 1 d . . .
C1 C 0.0130(5) 0.1453(2) 0.2148(4) 0.0209(9) Uani 1 1 d DU . .
C2 C -0.0949(5) 0.1825(2) 0.1381(4) 0.0234(9) Uani 1 1 d DU . .
C3 C -0.2270(5) 0.2071(2) 0.1667(4) 0.0253(10) Uani 1 1 d DU . .
C4 C -0.2566(5) 0.1947(2) 0.2783(4) 0.0279(10) Uani 1 1 d DU . .
C5 C -0.1570(6) 0.1563(2) 0.3565(4) 0.0291(10) Uani 1 1 d DU . .
C6 C -0.0259(5) 0.1324(2) 0.3243(4) 0.0247(10) Uani 1 1 d DU . .
F1 F -0.0730(3) 0.19750(15) 0.0277(2) 0.0314(6) Uani 1 1 d DU . .
F2 F -0.3291(3) 0.24403(15) 0.0886(3) 0.0383(7) Uani 1 1 d DU . .
F3 F -0.3856(3) 0.21937(16) 0.3075(3) 0.0401(7) Uani 1 1 d DU . .
F4 F -0.1867(4) 0.14146(17) 0.4646(3) 0.0404(7) Uani 1 1 d DU . .
F5 F 0.0701(3) 0.09436(15) 0.4067(2) 0.0316(7) Uani 1 1 d DU . .
C11 C 0.4173(5) 0.0791(2) 0.1362(4) 0.0218(9) Uani 1 1 d DU . .
C12 C 0.5237(5) 0.0405(2) 0.2141(4) 0.0237(9) Uani 1 1 d DU . .
C13 C 0.6624(5) 0.0195(2) 0.1923(4) 0.0267(10) Uani 1 1 d DU . .
C14 C 0.7045(5) 0.0379(2) 0.0876(4) 0.0250(10) Uani 1 1 d DU . .
C15 C 0.6055(5) 0.0770(2) 0.0077(4) 0.0240(10) Uani 1 1 d DU . .
C16 C 0.4667(5) 0.0959(2) 0.0330(4) 0.0220(9) Uani 1 1 d DU . .
F6 F 0.4893(3) 0.02023(14) 0.3196(2) 0.0332(7) Uani 1 1 d DU . .
F7 F 0.7585(3) -0.01866(15) 0.2727(3) 0.0364(7) Uani 1 1 d DU . .
F8 F 0.8385(3) 0.01755(15) 0.0640(3) 0.0336(7) Uani 1 1 d DU . .
F9 F 0.6454(3) 0.09574(15) -0.0952(3) 0.0340(7) Uani 1 1 d DU . .
F10 F 0.3732(3) 0.13229(14) -0.0532(2) 0.0287(6) Uani 1 1 d DU . .
N21 N 0.3077(4) 0.20911(18) 0.4349(3) 0.0193(8) Uani 1 1 d DU . .
C22 C 0.4032(5) 0.1555(2) 0.4579(4) 0.0222(9) Uani 1 1 d DU . .
H22 H 0.4382 0.1349 0.3955 0.027 Uiso 1 1 calc R . .
C23 C 0.4506(6) 0.1303(2) 0.5706(4) 0.0270(10) Uani 1 1 d DU . .
H23 H 0.5153 0.0928 0.5854 0.032 Uiso 1 1 calc R . .
C24 C 0.3985(5) 0.1629(2) 0.6611(4) 0.0252(10) Uani 1 1 d DU . .
H24 H 0.4289 0.1467 0.7382 0.030 Uiso 1 1 calc R . .
N25 N 0.3053(4) 0.21725(19) 0.6414(3) 0.0210(8) Uani 1 1 d DU . .
C26 C 0.2632(5) 0.2374(2) 0.5287(4) 0.0197(9) Uani 1 1 d DU . .
H26 H 0.1971 0.2745 0.5139 0.024 Uiso 1 1 calc R . .
N31 N 0.0578(5) 0.3171(2) 0.2808(4) 0.0295(9) Uani 1 1 d U . .
C32 C -0.0123(6) 0.3660(3) 0.2669(4) 0.0271(11) Uani 1 1 d U . .
C33 C -0.1022(6) 0.4290(3) 0.2469(5) 0.0367(13) Uani 1 1 d U . .
H33A H -0.0644 0.4571 0.1908 0.055 Uiso 1 1 calc R . .
H33B H -0.0936 0.4532 0.3206 0.055 Uiso 1 1 calc R . .
H33C H -0.2076 0.4180 0.2163 0.055 Uiso 1 1 calc R . .

loop_
_atom_site_aniso_label
_atom_site_aniso_U_11
_atom_site_aniso_U_22
_atom_site_aniso_U_33
_atom_site_aniso_U_23
_atom_site_aniso_U_13
_atom_site_aniso_U_12
Au 0.02331(9) 0.01877(9) 0.01726(9) -0.00093(7) 0.00559(6) 0.00028(7)
Cu 0.0426(4) 0.0254(3) 0.0112(3) 0.0019(2) 0.0087(2) 0.0048(3)
C1 0.023(2) 0.020(2) 0.020(2) -0.0024(17) 0.0056(17) -0.0020(18)
C2 0.025(2) 0.028(2) 0.018(2) -0.0004(18) 0.0048(18) -0.0029(18)
C3 0.027(2) 0.025(2) 0.026(2) 0.0013(19) 0.0077(19) -0.0011(19)
C4 0.025(2) 0.030(3) 0.032(3) -0.008(2) 0.015(2) -0.006(2)
C5 0.042(3) 0.027(3) 0.024(2) 0.0002(19) 0.020(2) -0.010(2)
C6 0.031(2) 0.023(2) 0.021(2) 0.0017(18) 0.0053(19) -0.0017(19)
F1 0.0286(15) 0.0451(17) 0.0205(14) 0.0053(12) 0.0050(12) 0.0029(13)
F2 0.0331(16) 0.0398(18) 0.0428(18) 0.0131(14) 0.0093(14) 0.0101(14)
F3 0.0321(16) 0.0476(19) 0.0474(19) 0.0019(15) 0.0240(14) 0.0051(14)
F4 0.0429(18) 0.054(2) 0.0300(16) 0.0082(14) 0.0217(14) 0.0019(15)
F5 0.0297(15) 0.0400(17) 0.0250(15) 0.0088(12) 0.0053(12) 0.0005(12)
C11 0.029(2) 0.019(2) 0.018(2) -0.0049(17) 0.0036(18) 0.0061(18)
C12 0.032(2) 0.020(2) 0.019(2) 0.0008(17) 0.0042(18) -0.0001(19)
C13 0.030(2) 0.020(2) 0.027(2) -0.0014(19) -0.0018(19) 0.0066(19)
C14 0.020(2) 0.024(2) 0.031(2) -0.0105(19) 0.0057(19) -0.0016(18)
C15 0.027(2) 0.024(2) 0.023(2) -0.0014(18) 0.0086(19) -0.0026(18)
C16 0.027(2) 0.020(2) 0.018(2) -0.0018(17) 0.0027(18) 0.0008(18)
F6 0.0500(18) 0.0297(15) 0.0217(14) 0.0075(12) 0.0116(13) 0.0120(13)
F7 0.0371(16) 0.0337(17) 0.0348(17) 0.0024(13) -0.0016(13) 0.0120(13)
F8 0.0227(14) 0.0374(17) 0.0416(17) -0.0123(14) 0.0089(13) 0.0039(12)
F9 0.0371(17) 0.0380(17) 0.0306(16) 0.0016(13) 0.0159(13) 0.0028(13)
F10 0.0346(16) 0.0309(15) 0.0220(14) 0.0055(11) 0.0090(12) 0.0097(12)
N21 0.028(2) 0.0188(18) 0.0112(17) -0.0001(14) 0.0051(15) -0.0012(15)
C22 0.026(2) 0.025(2) 0.017(2) 0.0001(17) 0.0076(18) -0.0039(18)
C23 0.031(3) 0.023(2) 0.026(2) 0.0002(18) 0.002(2) 0.0072(19)
C24 0.035(3) 0.024(2) 0.016(2) 0.0034(18) 0.0016(19) -0.002(2)
N25 0.029(2) 0.0225(19) 0.0121(17) -0.0013(14) 0.0061(15) -0.0030(16)
C26 0.025(2) 0.020(2) 0.014(2) 0.0003(16) 0.0013(17) -0.0062(18)
N31 0.038(2) 0.027(2) 0.023(2) -0.0032(17) 0.0053(18) -0.0008(18)
C32 0.028(3) 0.027(3) 0.028(3) -0.002(2) 0.009(2) -0.008(2)
C33 0.026(3) 0.030(3) 0.056(4) 0.000(3) 0.012(2) 0.001(2)

loop_
_atom_type_symbol
_atom_type_description
_atom_type_scat_dispersion_real
_atom_type_scat_dispersion_imag
_atom_type_scat_source
C C 0.0033 0.0016 'International Tables Vol C Tables 4.2.6.8 and 6.1.1.4'
H H 0.0000 0.0000 'International Tables Vol C Tables 4.2.6.8 and 6.1.1.4'
Au Au -2.0133 8.8022 'International Tables Vol C Tables 4.2.6.8 and 6.1.1.4'
Cu Cu 0.3201 1.2651 'International Tables Vol C Tables 4.2.6.8 and 6.1.1.4'
F F 0.0171 0.0103 'International Tables Vol C Tables 4.2.6.8 and 6.1.1.4'
N N 0.0061 0.0033 'International Tables Vol C Tables 4.2.6.8 and 6.1.1.4'

loop_
_geom_angle_atom_site_label_1
_geom_angle_atom_site_label_2
_geom_angle_atom_site_label_3
_geom_angle
_geom_angle_site_symmetry_1
_geom_angle_site_symmetry_3
_geom_angle_publ_flag
C11 Au C1 178.09(16) . . ?
C11 Au Cu 115.38(12) . . ?
C1 Au Cu 62.92(11) . . ?
N21 Cu N25 133.47(15) . 4_565 ?
N21 Cu N31 110.60(15) . . ?
N25 Cu N31 97.74(16) 4_565 . ?
N21 Cu Au 92.70(10) . . ?
N25 Cu Au 91.37(11) 4_565 . ?
N31 Cu Au 135.95(11) . . ?
C2 C1 C6 113.9(4) . . ?
C2 C1 Au 123.6(3) . . ?
C6 C1 Au 122.5(3) . . ?
F1 C2 C3 116.2(4) . . ?
F1 C2 C1 120.1(4) . . ?
C3 C2 C1 123.7(4) . . ?
F2 C3 C2 121.6(4) . . ?
F2 C3 C4 118.8(4) . . ?
C2 C3 C4 119.6(4) . . ?
F3 C4 C5 120.7(4) . . ?
F3 C4 C3 119.9(4) . . ?
C5 C4 C3 119.4(5) . . ?
F4 C5 C4 120.4(4) . . ?
F4 C5 C6 120.4(4) . . ?
C4 C5 C6 119.2(4) . . ?
F5 C6 C5 116.6(4) . . ?
F5 C6 C1 119.4(4) . . ?
C5 C6 C1 124.0(4) . . ?
C16 C11 C12 112.8(4) . . ?
C16 C11 Au 123.6(3) . . ?
C12 C11 Au 123.5(3) . . ?
F6 C12 C13 116.4(4) . . ?
F6 C12 C11 118.9(4) . . ?
C13 C12 C11 124.6(4) . . ?
F7 C13 C12 120.7(4) . . ?
F7 C13 C14 119.7(4) . . ?
C12 C13 C14 119.6(4) . . ?
F8 C14 C15 120.8(4) . . ?
F8 C14 C13 120.6(4) . . ?
C15 C14 C13 118.6(4) . . ?
F9 C15 C14 119.3(4) . . ?
F9 C15 C16 121.1(4) . . ?
C14 C15 C16 119.6(4) . . ?
F10 C16 C15 115.6(4) . . ?
F10 C16 C11 119.6(4) . . ?
C15 C16 C11 124.8(4) . . ?
C26 N21 C22 116.3(4) . . ?
C26 N21 Cu 119.0(3) . . ?
C22 N21 Cu 124.5(3) . . ?
N21 C22 C23 122.0(4) . . ?
C22 C23 C24 117.4(4) . . ?
N25 C24 C23 122.1(4) . . ?
C26 N25 C24 116.3(4) . . ?
C26 N25 Cu 122.7(3) . 4_566 ?
C24 N25 Cu 120.6(3) . 4_566 ?
N25 C26 N21 125.9(4) . . ?
C32 N31 Cu 163.6(4) . . ?
N31 C32 C33 179.1(5) . . ?

loop_
_geom_bond_atom_site_label_1
_geom_bond_atom_site_label_2
_geom_bond_distance
_geom_bond_site_symmetry_2
_geom_bond_publ_flag
Au C11 2.045(5) . ?
Au C1 2.056(5) . ?
Au Cu 2.8216(6) . ?
Cu N21 1.987(3) . ?
Cu N25 2.003(4) 4_565 ?
Cu N31 2.048(4) . ?
C1 C2 1.378(6) . ?
C1 C6 1.394(6) . ?
C2 F1 1.354(5) . ?
C2 C3 1.373(6) . ?
C3 F2 1.354(5) . ?
C3 C4 1.381(6) . ?
C4 F3 1.351(5) . ?
C4 C5 1.358(7) . ?
C5 F4 1.353(5) . ?
C5 C6 1.379(6) . ?
C6 F5 1.365(5) . ?
C11 C16 1.385(6) . ?
C11 C12 1.391(6) . ?
C12 F6 1.368(5) . ?
C12 C13 1.374(6) . ?
C13 F7 1.354(5) . ?
C13 C14 1.380(6) . ?
C14 F8 1.339(5) . ?
C14 C15 1.373(6) . ?
C15 F9 1.353(5) . ?
C15 C16 1.378(6) . ?
C16 F10 1.362(5) . ?
N21 C26 1.342(5) . ?
N21 C22 1.344(5) . ?
C22 C23 1.373(6) . ?
C23 C24 1.377(7) . ?
C24 N25 1.343(6) . ?
N25 C26 1.335(5) . ?
N25 Cu 2.003(4) 4_566 ?
N31 C32 1.139(6) . ?
C32 C33 1.465(7) . ?
